data_1532079
loop_
_publ_author_name
'Pauwels, D.'
'Demourgues, A.'
'Isnard, O.'
'Tressaud, A.'
'Laronze, H.'
'Guillen, F.'
'Gravereau, P.'

_publ_section_title
;
 Structural features of new rare earth-based mixed anions (O, S, F)
 compounds: relationships between optical absorption and rare earth
 environment
;
_journal_name_full 'Solid State Sciences'
_journal_page_first 1471
_journal_page_last 1479
_journal_volume 4
_journal_year 2002
_chemical_formula_sum 'F3 La3 O S2'
_chemical_name_systematic 'La3 O F3 S2'
_space_group_IT_number 58
_symmetry_space_group_name_Hall '-P 2 2n'
_symmetry_space_group_name_H-M 'P n n m'
_cell_angle_alpha 90
_cell_angle_beta 90
_cell_angle_gamma 90
_cell_formula_units_Z 4
_cell_length_a 5.804
_cell_length_b 5.784
_cell_length_c 19.482
_cell_volume 654.017
_citation_journal_id_ASTM SSSCFJ
_cod_data_source_file Pauwels_SSSCFJ_2002_903.cif
_cod_data_source_block F3La3O1S2
_cod_original_cell_volume 654.0173
_cod_original_formula_sum 'F3 La3 O1 S2'
_cod_database_code 1532079

loop_
_symmetry_equiv_pos_as_xyz
x,y,z
-x,-y,z
x+1/2,-y+1/2,-z+1/2
-x+1/2,y+1/2,-z+1/2
-x,-y,-z
x,y,-z
-x-1/2,y-1/2,z-1/2
x-1/2,-y-1/2,z-1/2

loop_
_atom_site_label
_atom_site_type_symbol
_atom_site_fract_x
_atom_site_fract_y
_atom_site_fract_z
_atom_site_occupancy
_atom_site_U_iso_or_equiv
F1 F-1 0 0 0.427 1 0.0
S1 S-2 0.744 0.257 0.304 1 0.0
F2 F-1 0.56 0.053 0.061 0.5 0.0
O1 O-2 0.45 0.047 0.43 0.5 0.0
La1 La+3 0.2597 0.256 0 1 0.0
F3 F-1 0 0 0.076 1 0.0
La2 La+3 0.7488 0.258 0.155 1 0.0
